data_7132825
loop_
_publ_author_name
'Samanta, Arup'
'Behera, Prativa'
'Chaubey, Amit'
'Mondal, Avijit'
'Pal, Debjyoti'
'Mohar, Kailash'
'Roy, Lisa'
'Srimani, Dipankar'

_publ_section_title
;
 Experimental and theoretical insights for designing Zn<sup>2+</sup>
 complexes to trigger chemo-selective hetero-coupling of alcohols.
;
_journal_issue 30
_journal_name_full 'Chemical communications (Cambridge, England)'
_journal_page_first 4056
_journal_page_last 4059
_journal_paper_doi 10.1039/d4cc00864b
_journal_volume 60
_journal_year 2024
_chemical_formula_moiety 'C12 H11 Br2 N3 Zn'
_chemical_formula_sum 'C12 H11 Br2 N3 Zn'
_chemical_formula_weight 422.43
_space_group_crystal_system triclinic
_space_group_IT_number 2
_space_group_name_Hall '-P 1'
_space_group_name_H-M_alt 'P -1'
_atom_sites_solution_hydrogens geom
_audit_creation_date 2023-01-16
_audit_creation_method
;
Olex2 1.5
(compiled 2022.04.07 svn.rca3783a0 for OlexSys, GUI svn.r6498)
;
_audit_update_record
;
2024-01-24 deposited with the CCDC.	2024-03-11 downloaded from the CCDC.
;
_cell_angle_alpha 77.783(10)
_cell_angle_beta 85.879(13)
_cell_angle_gamma 77.735(11)
_cell_formula_units_Z 2
_cell_length_a 7.8069(14)
_cell_length_b 7.8757(8)
_cell_length_c 11.9902(16)
_cell_measurement_reflns_used 1114
_cell_measurement_temperature 293(2)
_cell_measurement_theta_max 24.7070
_cell_measurement_theta_min 2.7010
_cell_volume 703.79(18)
_computing_cell_refinement 'CrysAlisPro 1.171.40.23a (Rigaku OD, 2018)'
_computing_data_collection 'CrysAlisPro 1.171.40.23a (Rigaku OD, 2018)'
_computing_data_reduction 'CrysAlisPro 1.171.40.23a (Rigaku OD, 2018)'
_computing_molecular_graphics 'Olex2 1.5 (Dolomanov et al., 2009)'
_computing_publication_material 'Olex2 1.5 (Dolomanov et al., 2009)'
_computing_structure_refinement 'XL  (Sheldrick, 2008)'
_computing_structure_solution 'SHELXT 2018/2 (Sheldrick, 2018)'
_diffrn_ambient_temperature 293(2)
_diffrn_detector 'CCD plate'
_diffrn_detector_area_resol_mean 16.2760
_diffrn_detector_type Eos
_diffrn_measured_fraction_theta_full 1.000
_diffrn_measured_fraction_theta_max 0.879
_diffrn_measurement_details
;
List of Runs (angles in degrees, time in seconds):

  # Type    Start    End  Width  t~exp~   \w     \q     \k     \f   Frames
#--------------------------------------------------------------------------
  1  \w    -70.00 -44.00   1.00   16.47    --  -17.33-178.00  90.00   26
  2  \w    -20.00  21.00   1.00   16.47    --  -17.33 -99.00 -30.00   41
  3  \w    -19.00  24.00   1.00   16.47    --  -17.33 -99.00 150.00   43
  4  \w     35.00  94.00   1.00   16.47    --   20.92-178.00   0.00   59
  5  \w     -4.00  82.00   1.00   16.47    --   20.92  38.00 150.00   86
  6  \w    -40.00  65.00   1.00   16.47    --   20.92 -19.00 -60.00  105
;
_diffrn_measurement_device 'four-circle diffractometer'
_diffrn_measurement_device_type 'SuperNova, Single source at offset/far, Eos'
_diffrn_measurement_method '\w scans'
_diffrn_orient_matrix_type 'CrysAlisPro convention (1999,Acta A55,543-557)'
_diffrn_orient_matrix_UB_11 -0.0506358000
_diffrn_orient_matrix_UB_12 -0.0637217000
_diffrn_orient_matrix_UB_13 0.0253824000
_diffrn_orient_matrix_UB_21 0.0713547000
_diffrn_orient_matrix_UB_22 -0.0479406000
_diffrn_orient_matrix_UB_23 0.0346631000
_diffrn_orient_matrix_UB_31 -0.0315628000
_diffrn_orient_matrix_UB_32 0.0499507000
_diffrn_orient_matrix_UB_33 0.0426692000
_diffrn_radiation_monochromator mirror
_diffrn_radiation_probe x-ray
_diffrn_radiation_type 'Mo K\a'
_diffrn_radiation_wavelength 0.71073
_diffrn_reflns_av_R_equivalents 0.0889
_diffrn_reflns_av_unetI/netI 0.1732
_diffrn_reflns_Laue_measured_fraction_full 1.000
_diffrn_reflns_Laue_measured_fraction_max 0.879
_diffrn_reflns_limit_h_max 9
_diffrn_reflns_limit_h_min -10
_diffrn_reflns_limit_k_max 10
_diffrn_reflns_limit_k_min -10
_diffrn_reflns_limit_l_max 15
_diffrn_reflns_limit_l_min -16
_diffrn_reflns_number 5082
_diffrn_reflns_point_group_measured_fraction_full 1.000
_diffrn_reflns_point_group_measured_fraction_max 0.879
_diffrn_reflns_theta_full 25.242
_diffrn_reflns_theta_max 28.679
_diffrn_reflns_theta_min 2.671
_diffrn_source 'micro-focus sealed X-ray tube'
_diffrn_source_type 'SuperNova (Mo) X-ray Source'
_exptl_absorpt_coefficient_mu 7.407
_exptl_absorpt_correction_T_max 1.00000
_exptl_absorpt_correction_T_min 0.28469
_exptl_absorpt_correction_type multi-scan
_exptl_absorpt_process_details
;
CrysAlisPro 1.171.40.23a (Rigaku Oxford Diffraction, 2018)
Empirical absorption correction using spherical harmonics,
 implemented in SCALE3 ABSPACK scaling algorithm.
;
_exptl_crystal_colour white
_exptl_crystal_density_diffrn 1.993
_exptl_crystal_description Block
_exptl_crystal_F_000 408
_exptl_crystal_size_max 0.36
_exptl_crystal_size_mid 0.34
_exptl_crystal_size_min 0.30
_refine_diff_density_max 1.238
_refine_diff_density_min -0.920
_refine_diff_density_rms 0.191
_refine_ls_extinction_method none
_refine_ls_goodness_of_fit_ref 0.976
_refine_ls_hydrogen_treatment constr
_refine_ls_matrix_type full
_refine_ls_number_parameters 163
_refine_ls_number_reflns 3204
_refine_ls_number_restraints 116
_refine_ls_restrained_S_all 0.964
_refine_ls_R_factor_all 0.1565
_refine_ls_R_factor_gt 0.0817
_refine_ls_shift/su_max 0.000
_refine_ls_shift/su_mean 0.000
_refine_ls_structure_factor_coef Fsqd
_refine_ls_weighting_details 'w=1/[\s^2^(Fo^2^)+(0.0735P)^2^] where P=(Fo^2^+2Fc^2^)/3'
_refine_ls_weighting_scheme calc
_refine_ls_wR_factor_gt 0.1732
_refine_ls_wR_factor_ref 0.2279
_reflns_Friedel_coverage 0.000
_reflns_number_gt 1409
_reflns_number_total 3204
_reflns_threshold_expression 'I > 2\s(I)'
_cod_data_source_file d4cc00864b2.cif
_cod_data_source_block as-ph-1
_cod_depositor_comments 'Adding full bibliography for 7132825--7132828.cif.'
_cod_database_code 7132825
_shelx_shelxl_version_number 2019/1
_chemical_oxdiff_formula ZnNCBrH
_shelx_space_group_comment
;
The symmetry employed for this shelxl refinement is uniquely defined
by the following loop, which should always be used as a source of
symmetry information in preference to the above space-group names.
They are only intended as comments.
;
_diffrn_oxdiff_ac4_digest_frames
;
01b4f329f3d147bbe36155cf741d32914b00027cde7
;
_olex2_refinement_description
;
1. Fixed Uiso
 At 1.2 times of:
  All C(H) groups, All N(H) groups
2. Restrained distances
 C1-C2 = C4-C5 = C5-C6
 1.37 with sigma of 0.02
 C1-C6
 1.38 with sigma of 0.02
 C2-C3 = C3-C4
 1.36 with sigma of 0.02
 C1-C5
 2.38 with sigma of 0.04
 C2-C4
 2.36 with sigma of 0.04
 C1-C3 = C3-C5 = C4-C6
 2.37 with sigma of 0.04
 C1-C2 \\sim C2-C3 \\sim C3-C4 \\sim C4-C5 \\sim C5-C6 \\sim C6-C1
 with sigma of 0.02
 C1-C5 \\sim C1-C3 \\sim C5-C3 \\sim C4-C2 \\sim C4-C6 \\sim C6-C2
 with sigma of 0.04
3. Restrained planarity
 C1, C2, C3, C4, C5, C6
 with sigma of 0.1
4. Uiso/Uaniso restraints and constraints
C1 \\sim C2 \\sim C3 \\sim C4 \\sim C5 \\sim C6: within 2A with sigma of 0.04
and sigma for terminal atoms of 0.08 within 2A
5. Rigid body (RIGU) restrains
 C1, C2, C3, C4, C5, C6
 with sigma for 1-2 distances of 0.004 and sigma for 1-3 distances of 0.004
6.a Aromatic/amide H refined with riding coordinates:
 N2(H2), C7(H7), C9(H9), C10(H10), C11(H11), C12(H12), C1(H1), C2(H2A), C3(H3),
  C4(H4), C5(H5)
;
_olex2_submission_special_instructions 'No special instructions were received'
_oxdiff_exptl_absorpt_empirical_details
;
Empirical correction (ABSPACK) includes:
- Absorption correction using spherical harmonics
- Frame scaling
;
_oxdiff_exptl_absorpt_empirical_full_max 2.869
_oxdiff_exptl_absorpt_empirical_full_min 0.242

loop_
_space_group_symop_operation_xyz
'x, y, z'
'-x, -y, -z'

loop_
_atom_site_label
_atom_site_type_symbol
_atom_site_fract_x
_atom_site_fract_y
_atom_site_fract_z
_atom_site_U_iso_or_equiv
_atom_site_adp_type
_atom_site_occupancy
_atom_site_site_symmetry_order
_atom_site_calc_flag
_atom_site_refinement_flags_posn
_atom_site_refinement_flags_adp
_atom_site_refinement_flags_occupancy
_atom_site_disorder_assembly
_atom_site_disorder_group
Br1 Br 0.88920(18) 0.08344(14) 0.83601(12) 0.0679(5) Uani 1 1 d . . . . .
Br2 Br 0.48474(18) 0.01495(13) 0.67040(12) 0.0656(5) Uani 1 1 d . . . . .
Zn1 Zn 0.61606(18) 0.19621(14) 0.75444(11) 0.0487(4) Uani 1 1 d . . . . .
N3 N 0.4401(12) 0.3281(10) 0.8543(7) 0.044(2) Uani 1 1 d . . . . .
N1 N 0.6095(11) 0.4603(10) 0.6651(7) 0.0379(19) Uani 1 1 d . . . . .
N2 N 0.5240(13) 0.5689(10) 0.7342(7) 0.051(3) Uani 1 1 d . . . . .
H2 H 0.529051 0.679492 0.719210 0.061 Uiso 1 1 calc R U . . .
C8 C 0.4304(14) 0.5026(14) 0.8273(10) 0.047(3) Uani 1 1 d . . . . .
C7 C 0.6751(13) 0.5383(10) 0.5732(9) 0.041(2) Uani 1 1 d . . . . .
H7 H 0.659514 0.661093 0.561256 0.049 Uiso 1 1 calc R U . . .
C9 C 0.3266(15) 0.6161(13) 0.8925(9) 0.049(3) Uani 1 1 d . . . . .
H9 H 0.319367 0.737995 0.871810 0.058 Uiso 1 1 calc R U . . .
C10 C 0.2376(16) 0.5475(16) 0.9850(10) 0.058(3) Uani 1 1 d . . . . .
H10 H 0.173558 0.619957 1.031855 0.070 Uiso 1 1 calc R U . . .
C11 C 0.2432(18) 0.3622(17) 1.0099(11) 0.069(4) Uani 1 1 d . . . . .
H11 H 0.178231 0.311557 1.071145 0.083 Uiso 1 1 calc R U . . .
C12 C 0.3470(17) 0.2586(15) 0.9414(10) 0.058(3) Uani 1 1 d . . . . .
H12 H 0.351471 0.136918 0.957116 0.070 Uiso 1 1 calc R U . . .
C1 C 0.8002(15) 0.2731(11) 0.4870(8) 0.056(3) Uani 1 1 d D U . . .
H1 H 0.752098 0.199898 0.546730 0.068 Uiso 1 1 calc R U . . .
C2 C 0.8975(14) 0.2010(13) 0.4022(8) 0.065(4) Uani 1 1 d D U . . .
H2A H 0.915161 0.079719 0.404671 0.078 Uiso 1 1 calc R U . . .
C3 C 0.9682(14) 0.3077(12) 0.3145(8) 0.056(3) Uani 1 1 d D U . . .
H3 H 1.033622 0.258647 0.256858 0.067 Uiso 1 1 calc R U . . .
C4 C 0.9443(15) 0.4838(13) 0.3103(9) 0.059(3) Uani 1 1 d D U . . .
H4 H 0.995374 0.554851 0.250870 0.071 Uiso 1 1 calc R U . . .
C5 C 0.8447(14) 0.5583(12) 0.3937(8) 0.047(3) Uani 1 1 d D U . . .
H5 H 0.825383 0.680178 0.389191 0.057 Uiso 1 1 calc R U . . .
C6 C 0.7727(14) 0.4519(10) 0.4847(8) 0.044(2) Uani 1 1 d D U . . .

loop_
_atom_site_aniso_label
_atom_site_aniso_U_11
_atom_site_aniso_U_22
_atom_site_aniso_U_33
_atom_site_aniso_U_23
_atom_site_aniso_U_13
_atom_site_aniso_U_12
Br1 0.0721(10) 0.0522(7) 0.0757(10) -0.0105(6) -0.0168(8) -0.0019(6)
Br2 0.0839(11) 0.0405(6) 0.0768(10) -0.0126(6) -0.0069(8) -0.0200(6)
Zn1 0.0607(9) 0.0366(6) 0.0469(9) -0.0059(6) 0.0028(7) -0.0095(6)
N3 0.052(6) 0.039(4) 0.043(5) -0.005(4) 0.004(4) -0.023(4)
N1 0.042(5) 0.042(4) 0.032(5) -0.009(4) -0.004(4) -0.013(4)
N2 0.076(7) 0.042(4) 0.035(5) 0.003(4) 0.009(5) -0.024(4)
C8 0.048(7) 0.055(6) 0.044(7) -0.015(5) 0.001(6) -0.020(5)
C7 0.045(6) 0.027(4) 0.043(6) 0.008(4) -0.010(5) -0.003(4)
C9 0.058(7) 0.043(5) 0.045(7) -0.011(5) 0.022(6) -0.017(5)
C10 0.057(8) 0.078(8) 0.042(7) -0.034(6) 0.004(6) -0.001(6)
C11 0.085(10) 0.084(9) 0.048(8) -0.026(7) 0.015(8) -0.031(8)
C12 0.077(9) 0.055(6) 0.041(7) 0.001(6) 0.006(7) -0.021(6)
C1 0.083(8) 0.043(4) 0.037(6) -0.004(4) 0.006(5) -0.007(4)
C2 0.084(9) 0.057(5) 0.054(6) -0.013(4) 0.015(6) -0.014(5)
C3 0.059(7) 0.073(5) 0.037(5) -0.014(4) -0.003(5) -0.014(5)
C4 0.059(7) 0.074(5) 0.043(6) -0.004(4) 0.001(6) -0.018(5)
C5 0.051(6) 0.049(5) 0.043(5) -0.003(4) -0.004(5) -0.018(4)
C6 0.048(6) 0.040(4) 0.042(5) -0.005(4) 0.008(5) -0.013(4)

loop_
_atom_type_symbol
_atom_type_description
_atom_type_scat_dispersion_real
_atom_type_scat_dispersion_imag
_atom_type_scat_source
C C 0.0033 0.0016 'International Tables Vol C Tables 4.2.6.8 and 6.1.1.4'
H H 0.0000 0.0000 'International Tables Vol C Tables 4.2.6.8 and 6.1.1.4'
Br Br -0.2901 2.4595 'International Tables Vol C Tables 4.2.6.8 and 6.1.1.4'
N N 0.0061 0.0033 'International Tables Vol C Tables 4.2.6.8 and 6.1.1.4'
Zn Zn 0.2839 1.4301 'International Tables Vol C Tables 4.2.6.8 and 6.1.1.4'

loop_
_geom_angle_atom_site_label_1
_geom_angle_atom_site_label_2
_geom_angle_atom_site_label_3
_geom_angle
_geom_angle_site_symmetry_1
_geom_angle_site_symmetry_3
_geom_angle_publ_flag
Br1 Zn1 Br2 119.56(6) . . ?
N3 Zn1 Br1 113.5(3) . . ?
N3 Zn1 Br2 110.6(2) . . ?
N3 Zn1 N1 80.3(3) . . ?
N1 Zn1 Br1 108.8(2) . . ?
N1 Zn1 Br2 117.7(2) . . ?
C8 N3 Zn1 112.5(6) . . ?
C12 N3 Zn1 127.0(7) . . ?
C12 N3 C8 120.4(9) . . ?
N2 N1 Zn1 107.0(5) . . ?
C7 N1 Zn1 137.6(6) . . ?
C7 N1 N2 115.1(7) . . ?
N1 N2 H2 120.0 . . ?
N1 N2 C8 119.9(7) . . ?
C8 N2 H2 120.0 . . ?
N3 C8 N2 118.3(8) . . ?
N3 C8 C9 121.2(9) . . ?
N2 C8 C9 120.5(9) . . ?
N1 C7 H7 117.1 . . ?
N1 C7 C6 125.8(8) . . ?
C6 C7 H7 117.1 . . ?
C8 C9 H9 120.2 . . ?
C10 C9 C8 119.5(9) . . ?
C10 C9 H9 120.2 . . ?
C9 C10 H10 120.7 . . ?
C9 C10 C11 118.6(9) . . ?
C11 C10 H10 120.7 . . ?
C10 C11 H11 120.6 . . ?
C12 C11 C10 118.7(10) . . ?
C12 C11 H11 120.6 . . ?
N3 C12 C11 121.5(10) . . ?
N3 C12 H12 119.3 . . ?
C11 C12 H12 119.3 . . ?
C2 C1 H1 119.6 . . ?
C2 C1 C6 120.9(8) . . ?
C6 C1 H1 119.6 . . ?
C1 C2 H2A 120.1 . . ?
C3 C2 C1 119.8(8) . . ?
C3 C2 H2A 120.1 . . ?
C2 C3 H3 119.7 . . ?
C4 C3 C2 120.7(8) . . ?
C4 C3 H3 119.7 . . ?
C3 C4 H4 119.9 . . ?
C3 C4 C5 120.2(8) . . ?
C5 C4 H4 119.9 . . ?
C4 C5 H5 119.9 . . ?
C4 C5 C6 120.2(8) . . ?
C6 C5 H5 119.9 . . ?
C1 C6 C7 124.2(8) . . ?
C1 C6 C5 118.3(8) . . ?
C5 C6 C7 117.4(7) . . ?

loop_
_geom_bond_atom_site_label_1
_geom_bond_atom_site_label_2
_geom_bond_distance
_geom_bond_site_symmetry_2
_geom_bond_publ_flag
Br1 Zn1 2.328(2) . ?
Br2 Zn1 2.3417(17) . ?
Zn1 N3 2.021(8) . ?
Zn1 N1 2.120(8) . ?
N3 C8 1.331(12) . ?
N3 C12 1.318(12) . ?
N1 N2 1.358(10) . ?
N1 C7 1.272(11) . ?
N2 H2 0.8600 . ?
N2 C8 1.360(12) . ?
C8 C9 1.402(13) . ?
C7 H7 0.9300 . ?
C7 C6 1.463(12) . ?
C9 H9 0.9300 . ?
C9 C10 1.341(14) . ?
C10 H10 0.9300 . ?
C10 C11 1.418(16) . ?
C11 H11 0.9300 . ?
C11 C12 1.380(14) . ?
C12 H12 0.9300 . ?
C1 H1 0.9300 . ?
C1 C2 1.372(9) . ?
C1 C6 1.374(8) . ?
C2 H2A 0.9300 . ?
C2 C3 1.363(9) . ?
C3 H3 0.9300 . ?
C3 C4 1.350(9) . ?
C4 H4 0.9300 . ?
C4 C5 1.376(9) . ?
C5 H5 0.9300 . ?
C5 C6 1.390(9) . ?

loop_
_geom_torsion_atom_site_label_1
_geom_torsion_atom_site_label_2
_geom_torsion_atom_site_label_3
_geom_torsion_atom_site_label_4
_geom_torsion
_geom_torsion_site_symmetry_1
_geom_torsion_site_symmetry_2
_geom_torsion_site_symmetry_3
_geom_torsion_site_symmetry_4
_geom_torsion_publ_flag
Zn1 N3 C8 N2 5.4(14) . . . . ?
Zn1 N3 C8 C9 -174.7(9) . . . . ?
Zn1 N3 C12 C11 173.7(10) . . . . ?
Zn1 N1 N2 C8 -14.0(12) . . . . ?
Zn1 N1 C7 C6 8.4(18) . . . . ?
N3 C8 C9 C10 1.2(19) . . . . ?
N1 N2 C8 N3 6.7(16) . . . . ?
N1 N2 C8 C9 -173.2(10) . . . . ?
N1 C7 C6 C1 3.1(18) . . . . ?
N1 C7 C6 C5 -175.7(11) . . . . ?
N2 N1 C7 C6 -179.9(10) . . . . ?
N2 C8 C9 C10 -178.9(12) . . . . ?
C8 N3 C12 C11 -2.7(19) . . . . ?
C8 C9 C10 C11 -3.8(19) . . . . ?
C7 N1 N2 C8 171.7(11) . . . . ?
C9 C10 C11 C12 3(2) . . . . ?
C10 C11 C12 N3 0(2) . . . . ?
C12 N3 C8 N2 -177.7(11) . . . . ?
C12 N3 C8 C9 2.2(18) . . . . ?
C1 C2 C3 C4 0.4(14) . . . . ?
C2 C1 C6 C7 -178.1(10) . . . . ?
C2 C1 C6 C5 0.6(17) . . . . ?
C2 C3 C4 C5 -1.4(18) . . . . ?
C3 C4 C5 C6 2.1(18) . . . . ?
C4 C5 C6 C7 177.2(11) . . . . ?
C4 C5 C6 C1 -1.7(17) . . . . ?
C6 C1 C2 C3 0.0(14) . . . . ?
